data_2235136
loop_
_publ_author_name
'Sun, Na-Bo'
'Rao, Guo-Wu'
'Zhang, Li-Ling'

_publ_section_title
;
 <i>N</i>,<i>N</i>'-Bis(2,6-diisopropylphenyl)-3,6-dimethyl-1,2,4,5-tetrazine-1,4-dicarboxamide
;
_journal_coeditor_code LH5460
_journal_issue 6
_journal_name_full 'Acta Crystallographica Section E'
_journal_page_first o1621
_journal_page_last o1622
_journal_paper_doi 10.1107/S1600536812019186
_journal_volume 68
_journal_year 2012
_chemical_formula_iupac 'C30 H42 N6 O2'
_chemical_formula_moiety 'C30 H42 N6 O2'
_chemical_formula_sum 'C30 H42 N6 O2'
_chemical_formula_weight 518.70
_chemical_name_systematic
;
<i>N</i>,<i>N</i>'-Bis(2,6-diisopropylphenyl)-3,6-dimethyl-1,2,4,5-tetrazine-
1,4-dicarboxamide
;
_space_group_IT_number 14
_symmetry_cell_setting monoclinic
_symmetry_space_group_name_Hall '-P 2yn'
_symmetry_space_group_name_H-M 'P 1 21/n 1'
_atom_sites_solution_hydrogens geom
_atom_sites_solution_primary direct
_atom_sites_solution_secondary difmap
_audit_creation_method SHELXL-97
_cell_angle_alpha 90.00
_cell_angle_beta 112.013(2)
_cell_angle_gamma 90.00
_cell_formula_units_Z 4
_cell_length_a 9.0599(14)
_cell_length_b 33.203(5)
_cell_length_c 10.8082(17)
_cell_measurement_reflns_used 9937
_cell_measurement_temperature 298(2)
_cell_measurement_theta_max 22.67
_cell_measurement_theta_min 2.37
_cell_volume 3014.3(8)
_computing_cell_refinement 'SAINT (Bruker, 1997)'
_computing_data_collection 'SMART (Bruker, 1997)'
_computing_data_reduction 'SAINT (Bruker, 1997)'
_computing_molecular_graphics 'ORTEP-3 for Windows (Farrugia, 1997)'
_computing_publication_material 'WinGX (Farrugia, 1999)'
_computing_structure_refinement 'SHELXL97 (Sheldrick, 2008)'
_computing_structure_solution 'SHELXS97 (Sheldrick, 2008)'
_diffrn_ambient_temperature 298(2)
_diffrn_measured_fraction_theta_full 1.000
_diffrn_measured_fraction_theta_max 1.000
_diffrn_measurement_device_type 'Bruker SMART CCD'
_diffrn_measurement_method '\f and \w scans'
_diffrn_radiation_monochromator graphite
_diffrn_radiation_source 'fine-focus sealed tube'
_diffrn_radiation_type MoK\a
_diffrn_radiation_wavelength 0.71073
_diffrn_reflns_av_R_equivalents 0.0294
_diffrn_reflns_av_sigmaI/netI 0.0357
_diffrn_reflns_limit_h_max 10
_diffrn_reflns_limit_h_min -9
_diffrn_reflns_limit_k_max 26
_diffrn_reflns_limit_k_min -39
_diffrn_reflns_limit_l_max 10
_diffrn_reflns_limit_l_min -12
_diffrn_reflns_number 15158
_diffrn_reflns_theta_full 25.00
_diffrn_reflns_theta_max 25.00
_diffrn_reflns_theta_min 2.12
_exptl_absorpt_coefficient_mu 0.073
_exptl_absorpt_correction_T_max 0.9861
_exptl_absorpt_correction_T_min 0.9732
_exptl_absorpt_correction_type multi-scan
_exptl_absorpt_process_details '(SADABS; Bruker, 1997)'
_exptl_crystal_colour colourless
_exptl_crystal_density_diffrn 1.143
_exptl_crystal_density_method 'not measured'
_exptl_crystal_description block
_exptl_crystal_F_000 1120
_exptl_crystal_size_max 0.38
_exptl_crystal_size_mid 0.28
_exptl_crystal_size_min 0.20
_refine_diff_density_max 0.195
_refine_diff_density_min -0.215
_refine_ls_extinction_method none
_refine_ls_goodness_of_fit_ref 1.047
_refine_ls_hydrogen_treatment constr
_refine_ls_matrix_type full
_refine_ls_number_parameters 352
_refine_ls_number_reflns 5304
_refine_ls_number_restraints 0
_refine_ls_restrained_S_all 1.047
_refine_ls_R_factor_all 0.0777
_refine_ls_R_factor_gt 0.0568
_refine_ls_shift/su_max 0.000
_refine_ls_shift/su_mean 0.000
_refine_ls_structure_factor_coef Fsqd
_refine_ls_weighting_details 'calc w=1/[\s^2^(Fo^2^)+(0.0755P)^2^+0.6253P] where P=(Fo^2^+2Fc^2^)/3'
_refine_ls_weighting_scheme calc
_refine_ls_wR_factor_gt 0.1405
_refine_ls_wR_factor_ref 0.1536
_reflns_number_gt 3918
_reflns_number_total 5304
_reflns_threshold_expression I>2sigma(I)
_cod_data_source_file lh5460.cif
_cod_data_source_block I
_cod_original_sg_symbol_H-M 'P 21/n'
_cod_database_code 2235136
_cod_database_fobs_code 2235136

loop_
_symmetry_equiv_pos_as_xyz
'x, y, z'
'-x+1/2, y+1/2, -z+1/2'
'-x, -y, -z'
'x-1/2, -y-1/2, z-1/2'

loop_
_atom_site_type_symbol
_atom_site_label
_atom_site_fract_x
_atom_site_fract_y
_atom_site_fract_z
_atom_site_U_iso_or_equiv
_atom_site_adp_type
_atom_site_calc_flag
_atom_site_refinement_flags
_atom_site_occupancy
_atom_site_symmetry_multiplicity
O O1 0.4285(2) 0.09149(5) 0.40846(15) 0.0630(5) Uani d . 1 1
O O2 0.43830(19) 0.24162(4) 0.01245(15) 0.0601(5) Uani d . 1 1
N N1 0.4915(2) 0.12554(5) 0.25237(15) 0.0409(4) Uani d . 1 1
N N2 0.4850(2) 0.12384(5) 0.11873(15) 0.0423(4) Uani d . 1 1
N N3 0.3522(2) 0.06577(5) 0.19903(17) 0.0458(4) Uani d . 1 1
H H3 0.3448 0.0704 0.1186 0.055 Uiso calc R 1 1
N N4 0.5403(2) 0.19120(5) 0.16262(15) 0.0444(4) Uani d . 1 1
N N5 0.6465(2) 0.18257(5) 0.29506(16) 0.0448(4) Uani d . 1 1
N N6 0.6382(2) 0.25574(5) 0.21099(16) 0.0435(4) Uani d . 1 1
H H6 0.7105 0.2450 0.2793 0.052 Uiso calc R 1 1
C C1 0.5118(3) 0.16145(7) -0.0599(2) 0.0554(6) Uani d . 1 1
H H1A 0.6140 0.1715 -0.0529 0.083 Uiso calc R 1 1
H H1B 0.4301 0.1796 -0.1130 0.083 Uiso calc R 1 1
H H1C 0.4947 0.1354 -0.1013 0.083 Uiso calc R 1 1
C C2 0.7190(3) 0.13600(7) 0.4748(2) 0.0549(6) Uani d . 1 1
H H2A 0.7613 0.1098 0.4696 0.082 Uiso calc R 1 1
H H2B 0.6580 0.1347 0.5306 0.082 Uiso calc R 1 1
H H2C 0.8050 0.1548 0.5121 0.082 Uiso calc R 1 1
C C3 0.5067(2) 0.15814(6) 0.07548(19) 0.0394(5) Uani d . 1 1
C C4 0.4247(2) 0.09282(6) 0.2953(2) 0.0430(5) Uani d . 1 1
C C5 0.5345(2) 0.23148(6) 0.1203(2) 0.0435(5) Uani d . 1 1
C C6 0.6150(2) 0.14950(6) 0.33887(19) 0.0403(5) Uani d . 1 1
C C7 0.2869(3) 0.02908(6) 0.2285(2) 0.0441(5) Uani d . 1 1
C C8 0.3805(3) -0.00559(6) 0.2557(2) 0.0506(6) Uani d . 1 1
C C9 0.3178(3) -0.04044(7) 0.2882(2) 0.0628(7) Uani d . 1 1
H H9 0.3786 -0.0639 0.3084 0.075 Uiso calc R 1 1
C C10 0.1687(3) -0.04073(8) 0.2906(3) 0.0681(7) Uani d . 1 1
H H10 0.1285 -0.0644 0.3121 0.082 Uiso calc R 1 1
C C11 0.0774(3) -0.00655(8) 0.2619(2) 0.0650(7) Uani d . 1 1
H H11 -0.0245 -0.0075 0.2635 0.078 Uiso calc R 1 1
C C12 0.1332(3) 0.02956(7) 0.2302(2) 0.0519(6) Uani d . 1 1
C C13 0.6338(2) 0.29878(6) 0.19910(19) 0.0376(5) Uani d . 1 1
C C14 0.6868(2) 0.31737(6) 0.10760(19) 0.0407(5) Uani d . 1 1
C C15 0.6880(3) 0.35907(6) 0.1049(2) 0.0480(5) Uani d . 1 1
H H15 0.7230 0.3722 0.0449 0.058 Uiso calc R 1 1
C C16 0.6386(3) 0.38145(6) 0.1892(2) 0.0518(6) Uani d . 1 1
H H16 0.6401 0.4094 0.1857 0.062 Uiso calc R 1 1
C C17 0.5867(3) 0.36249(7) 0.2788(2) 0.0516(6) Uani d . 1 1
H H17 0.5540 0.3779 0.3358 0.062 Uiso calc R 1 1
C C18 0.5826(2) 0.32085(6) 0.2854(2) 0.0433(5) Uani d . 1 1
C C19 0.0314(3) 0.06713(8) 0.1971(3) 0.0684(7) Uani d . 1 1
H H19 0.1005 0.0899 0.1982 0.082 Uiso calc R 1 1
C C20 0.5466(3) -0.00640(7) 0.2537(2) 0.0585(6) Uani d . 1 1
H H20 0.5678 0.0203 0.2253 0.070 Uiso calc R 1 1
C C21 0.5165(3) 0.30030(8) 0.3790(2) 0.0559(6) Uani d . 1 1
H H21 0.5600 0.2729 0.3944 0.067 Uiso calc R 1 1
C C22 0.7482(3) 0.29395(7) 0.0170(2) 0.0551(6) Uani d . 1 1
H H22 0.7259 0.2654 0.0244 0.066 Uiso calc R 1 1
C C23 -0.0464(5) 0.07606(12) 0.2968(4) 0.1242(14) Uani d . 1 1
H H23A -0.0918 0.1026 0.2809 0.186 Uiso calc R 1 1
H H23B 0.0322 0.0746 0.3858 0.186 Uiso calc R 1 1
H H23C -0.1287 0.0567 0.2865 0.186 Uiso calc R 1 1
C C24 -0.0932(6) 0.06421(15) 0.0601(4) 0.161(2) Uani d . 1 1
H H24A -0.1517 0.0890 0.0380 0.241 Uiso calc R 1 1
H H24B -0.1645 0.0425 0.0569 0.241 Uiso calc R 1 1
H H24C -0.0435 0.0592 -0.0028 0.241 Uiso calc R 1 1
C C25 0.6701(4) -0.01415(13) 0.3899(3) 0.1023(12) Uani d . 1 1
H H25A 0.7742 -0.0130 0.3860 0.153 Uiso calc R 1 1
H H25B 0.6535 -0.0403 0.4200 0.153 Uiso calc R 1 1
H H25C 0.6619 0.0059 0.4509 0.153 Uiso calc R 1 1
C C26 0.5627(4) -0.03696(12) 0.1547(3) 0.1049(12) Uani d . 1 1
H H26A 0.6654 -0.0342 0.1490 0.157 Uiso calc R 1 1
H H26B 0.4812 -0.0323 0.0685 0.157 Uiso calc R 1 1
H H26C 0.5516 -0.0637 0.1842 0.157 Uiso calc R 1 1
C C27 0.3390(3) 0.29666(12) 0.3105(3) 0.0984(11) Uani d . 1 1
H H27A 0.2963 0.2835 0.3689 0.148 Uiso calc R 1 1
H H27B 0.3142 0.2812 0.2303 0.148 Uiso calc R 1 1
H H27C 0.2931 0.3230 0.2886 0.148 Uiso calc R 1 1
C C28 0.5620(5) 0.32021(13) 0.5130(3) 0.1210(14) Uani d . 1 1
H H28A 0.5167 0.3055 0.5666 0.182 Uiso calc R 1 1
H H28B 0.5226 0.3473 0.5015 0.182 Uiso calc R 1 1
H H28C 0.6758 0.3205 0.5566 0.182 Uiso calc R 1 1
C C29 0.6639(6) 0.30637(12) -0.1280(3) 0.1413(19) Uani d . 1 1
H H29A 0.7050 0.2910 -0.1832 0.212 Uiso calc R 1 1
H H29B 0.6818 0.3345 -0.1374 0.212 Uiso calc R 1 1
H H29C 0.5518 0.3015 -0.1551 0.212 Uiso calc R 1 1
C C30 0.9261(4) 0.29894(13) 0.0624(4) 0.1227(15) Uani d . 1 1
H H30A 0.9769 0.2860 0.1472 0.184 Uiso calc R 1 1
H H30B 0.9522 0.3271 0.0708 0.184 Uiso calc R 1 1
H H30C 0.9624 0.2869 -0.0019 0.184 Uiso calc R 1 1

loop_
_atom_site_aniso_label
_atom_site_aniso_U_11
_atom_site_aniso_U_22
_atom_site_aniso_U_33
_atom_site_aniso_U_12
_atom_site_aniso_U_13
_atom_site_aniso_U_23
O1 0.0907(13) 0.0552(10) 0.0486(10) -0.0230(9) 0.0324(9) -0.0020(7)
O2 0.0637(10) 0.0441(9) 0.0530(10) -0.0064(7) -0.0004(8) 0.0117(7)
N1 0.0535(10) 0.0331(9) 0.0360(9) -0.0093(8) 0.0167(8) 0.0007(7)
N2 0.0519(10) 0.0366(10) 0.0377(9) -0.0061(8) 0.0160(8) -0.0002(7)
N3 0.0583(11) 0.0367(10) 0.0427(10) -0.0117(8) 0.0194(8) 0.0012(8)
N4 0.0533(10) 0.0331(9) 0.0368(9) -0.0080(8) 0.0056(8) 0.0046(7)
N5 0.0497(10) 0.0364(10) 0.0389(9) -0.0066(8) 0.0058(8) 0.0025(7)
N6 0.0484(10) 0.0311(9) 0.0439(10) -0.0047(8) 0.0092(8) 0.0049(7)
C1 0.0665(15) 0.0546(14) 0.0455(12) -0.0111(12) 0.0216(11) 0.0033(10)
C2 0.0591(14) 0.0503(13) 0.0451(13) -0.0012(11) 0.0079(10) 0.0064(10)
C3 0.0403(11) 0.0351(11) 0.0401(11) -0.0057(9) 0.0119(9) 0.0019(9)
C4 0.0500(12) 0.0354(11) 0.0453(12) -0.0022(9) 0.0197(10) 0.0041(9)
C5 0.0455(12) 0.0361(11) 0.0447(12) -0.0050(9) 0.0122(10) 0.0053(9)
C6 0.0453(11) 0.0333(11) 0.0397(11) -0.0028(9) 0.0130(9) 0.0014(9)
C7 0.0515(13) 0.0359(11) 0.0423(11) -0.0139(10) 0.0146(10) -0.0008(9)
C8 0.0575(14) 0.0415(12) 0.0492(13) -0.0113(11) 0.0159(10) 0.0008(10)
C9 0.0733(18) 0.0395(13) 0.0695(16) -0.0113(12) 0.0198(13) 0.0071(11)
C10 0.0767(19) 0.0516(16) 0.0702(17) -0.0283(14) 0.0210(14) 0.0079(12)
C11 0.0538(14) 0.0732(18) 0.0658(16) -0.0249(14) 0.0200(12) 0.0025(13)
C12 0.0498(13) 0.0547(14) 0.0485(13) -0.0134(11) 0.0151(10) -0.0016(10)
C13 0.0372(10) 0.0303(10) 0.0420(11) -0.0039(8) 0.0109(9) 0.0016(8)
C14 0.0436(11) 0.0369(11) 0.0405(11) -0.0039(9) 0.0145(9) 0.0018(9)
C15 0.0536(13) 0.0393(12) 0.0529(13) -0.0037(10) 0.0220(10) 0.0080(10)
C16 0.0532(13) 0.0313(11) 0.0684(15) -0.0022(10) 0.0201(11) 0.0027(10)
C17 0.0533(13) 0.0421(13) 0.0603(14) 0.0061(10) 0.0225(11) -0.0027(11)
C18 0.0370(11) 0.0458(12) 0.0453(12) 0.0015(9) 0.0133(9) 0.0042(9)
C19 0.0544(15) 0.0691(17) 0.0824(19) -0.0005(13) 0.0263(13) 0.0042(14)
C20 0.0624(15) 0.0440(13) 0.0693(16) -0.0008(11) 0.0247(12) 0.0060(11)
C21 0.0591(14) 0.0615(15) 0.0561(14) 0.0047(11) 0.0320(12) 0.0100(11)
C22 0.0736(16) 0.0491(13) 0.0507(13) -0.0040(12) 0.0324(12) -0.0005(10)
C23 0.149(4) 0.111(3) 0.135(3) 0.018(3) 0.079(3) -0.018(2)
C24 0.176(4) 0.157(4) 0.087(3) 0.081(4) -0.022(3) -0.010(3)
C25 0.0665(19) 0.168(4) 0.067(2) -0.019(2) 0.0188(15) -0.009(2)
C26 0.085(2) 0.139(3) 0.088(2) 0.010(2) 0.0287(18) -0.029(2)
C27 0.0706(19) 0.142(3) 0.094(2) -0.0177(19) 0.0439(17) 0.028(2)
C28 0.150(3) 0.166(4) 0.0577(19) -0.048(3) 0.052(2) -0.009(2)
C29 0.260(6) 0.115(3) 0.0521(18) 0.059(3) 0.063(3) 0.0101(19)
C30 0.090(2) 0.136(3) 0.176(4) -0.023(2) 0.089(3) -0.070(3)

loop_
_atom_type_symbol
_atom_type_description
_atom_type_scat_dispersion_real
_atom_type_scat_dispersion_imag
_atom_type_scat_source
C C 0.0033 0.0016 'International Tables Vol C Tables 4.2.6.8 and 6.1.1.4'
H H 0.0000 0.0000 'International Tables Vol C Tables 4.2.6.8 and 6.1.1.4'
N N 0.0061 0.0033 'International Tables Vol C Tables 4.2.6.8 and 6.1.1.4'
O O 0.0106 0.0060 'International Tables Vol C Tables 4.2.6.8 and 6.1.1.4'

loop_
_geom_angle_atom_site_label_1
_geom_angle_atom_site_label_2
_geom_angle_atom_site_label_3
_geom_angle
C6 N1 C4 123.52(16)
C6 N1 N2 114.68(15)
C4 N1 N2 116.42(15)
C3 N2 N1 112.52(16)
C4 N3 C7 121.03(17)
C4 N3 H3 119.5
C7 N3 H3 119.5
C3 N4 C5 123.54(16)
C3 N4 N5 114.38(16)
C5 N4 N5 116.55(15)
C6 N5 N4 112.80(16)
C5 N6 C13 122.97(16)
C5 N6 H6 118.5
C13 N6 H6 118.5
C3 C1 H1A 109.5
C3 C1 H1B 109.5
H1A C1 H1B 109.5
C3 C1 H1C 109.5
H1A C1 H1C 109.5
H1B C1 H1C 109.5
C6 C2 H2A 109.5
C6 C2 H2B 109.5
H2A C2 H2B 109.5
C6 C2 H2C 109.5
H2A C2 H2C 109.5
H2B C2 H2C 109.5
N2 C3 N4 118.53(17)
N2 C3 C1 119.58(18)
N4 C3 C1 121.60(17)
O1 C4 N3 125.31(19)
O1 C4 N1 120.60(18)
N3 C4 N1 114.00(18)
O2 C5 N6 126.14(19)
O2 C5 N4 120.12(18)
N6 C5 N4 113.69(17)
N5 C6 N1 118.39(17)
N5 C6 C2 118.78(18)
N1 C6 C2 122.60(17)
C8 C7 C12 122.39(19)
C8 C7 N3 118.50(19)
C12 C7 N3 119.11(19)
C9 C8 C7 117.9(2)
C9 C8 C20 119.4(2)
C7 C8 C20 122.74(19)
C10 C9 C8 120.9(2)
C10 C9 H9 119.6
C8 C9 H9 119.6
C9 C10 C11 120.6(2)
C9 C10 H10 119.7
C11 C10 H10 119.7
C10 C11 C12 121.7(2)
C10 C11 H11 119.2
C12 C11 H11 119.2
C11 C12 C7 116.6(2)
C11 C12 C19 121.5(2)
C7 C12 C19 121.8(2)
C14 C13 C18 122.05(18)
C14 C13 N6 119.95(17)
C18 C13 N6 117.94(17)
C15 C14 C13 117.70(19)
C15 C14 C22 119.55(18)
C13 C14 C22 122.70(18)
C16 C15 C14 121.3(2)
C16 C15 H15 119.3
C14 C15 H15 119.3
C15 C16 C17 120.0(2)
C15 C16 H16 120.0
C17 C16 H16 120.0
C16 C17 C18 121.0(2)
C16 C17 H17 119.5
C18 C17 H17 119.5
C17 C18 C13 117.86(19)
C17 C18 C21 120.6(2)
C13 C18 C21 121.51(19)
C24 C19 C12 110.4(2)
C24 C19 C23 109.7(3)
C12 C19 C23 113.4(3)
C24 C19 H19 107.7
C12 C19 H19 107.7
C23 C19 H19 107.7
C25 C20 C8 111.7(2)
C25 C20 C26 110.1(3)
C8 C20 C26 112.3(2)
C25 C20 H20 107.5
C8 C20 H20 107.5
C26 C20 H20 107.5
C27 C21 C28 111.5(3)
C27 C21 C18 108.96(19)
C28 C21 C18 114.2(2)
C27 C21 H21 107.3
C28 C21 H21 107.3
C18 C21 H21 107.3
C30 C22 C14 109.9(2)
C30 C22 C29 111.6(3)
C14 C22 C29 111.3(2)
C30 C22 H22 107.9
C14 C22 H22 107.9
C29 C22 H22 107.9
C19 C23 H23A 109.5
C19 C23 H23B 109.5
H23A C23 H23B 109.5
C19 C23 H23C 109.5
H23A C23 H23C 109.5
H23B C23 H23C 109.5
C19 C24 H24A 109.5
C19 C24 H24B 109.5
H24A C24 H24B 109.5
C19 C24 H24C 109.5
H24A C24 H24C 109.5
H24B C24 H24C 109.5
C20 C25 H25A 109.5
C20 C25 H25B 109.5
H25A C25 H25B 109.5
C20 C25 H25C 109.5
H25A C25 H25C 109.5
H25B C25 H25C 109.5
C20 C26 H26A 109.5
C20 C26 H26B 109.5
H26A C26 H26B 109.5
C20 C26 H26C 109.5
H26A C26 H26C 109.5
H26B C26 H26C 109.5
C21 C27 H27A 109.5
C21 C27 H27B 109.5
H27A C27 H27B 109.5
C21 C27 H27C 109.5
H27A C27 H27C 109.5
H27B C27 H27C 109.5
C21 C28 H28A 109.5
C21 C28 H28B 109.5
H28A C28 H28B 109.5
C21 C28 H28C 109.5
H28A C28 H28C 109.5
H28B C28 H28C 109.5
C22 C29 H29A 109.5
C22 C29 H29B 109.5
H29A C29 H29B 109.5
C22 C29 H29C 109.5
H29A C29 H29C 109.5
H29B C29 H29C 109.5
C22 C30 H30A 109.5
C22 C30 H30B 109.5
H30A C30 H30B 109.5
C22 C30 H30C 109.5
H30A C30 H30C 109.5
H30B C30 H30C 109.5

loop_
_geom_bond_atom_site_label_1
_geom_bond_atom_site_label_2
_geom_bond_distance
O1 C4 1.211(2)
O2 C5 1.212(2)
N1 C6 1.405(2)
N1 C4 1.405(2)
N1 N2 1.424(2)
N2 C3 1.274(2)
N3 C4 1.345(3)
N3 C7 1.441(2)
N3 H3 0.8600
N4 C3 1.403(2)
N4 C5 1.408(2)
N4 N5 1.423(2)
N5 C6 1.270(2)
N6 C5 1.342(3)
N6 C13 1.434(2)
N6 H6 0.8600
C1 C3 1.486(3)
C1 H1A 0.9600
C1 H1B 0.9600
C1 H1C 0.9600
C2 C6 1.487(3)
C2 H2A 0.9600
C2 H2B 0.9600
C2 H2C 0.9600
C7 C8 1.394(3)
C7 C12 1.400(3)
C8 C9 1.390(3)
C8 C20 1.514(3)
C9 C10 1.361(4)
C9 H9 0.9300
C10 C11 1.370(4)
C10 H10 0.9300
C11 C12 1.393(3)
C11 H11 0.9300
C12 C19 1.512(3)
C13 C14 1.395(3)
C13 C18 1.395(3)
C14 C15 1.385(3)
C14 C22 1.511(3)
C15 C16 1.374(3)
C15 H15 0.9300
C16 C17 1.377(3)
C16 H16 0.9300
C17 C18 1.386(3)
C17 H17 0.9300
C18 C21 1.517(3)
C19 C24 1.492(4)
C19 C23 1.521(4)
C19 H19 0.9800
C20 C25 1.500(4)
C20 C26 1.521(4)
C20 H20 0.9800
C21 C27 1.502(4)
C21 C28 1.502(4)
C21 H21 0.9800
C22 C30 1.508(4)
C22 C29 1.521(4)
C22 H22 0.9800
C23 H23A 0.9600
C23 H23B 0.9600
C23 H23C 0.9600
C24 H24A 0.9600
C24 H24B 0.9600
C24 H24C 0.9600
C25 H25A 0.9600
C25 H25B 0.9600
C25 H25C 0.9600
C26 H26A 0.9600
C26 H26B 0.9600
C26 H26C 0.9600
C27 H27A 0.9600
C27 H27B 0.9600
C27 H27C 0.9600
C28 H28A 0.9600
C28 H28B 0.9600
C28 H28C 0.9600
C29 H29A 0.9600
C29 H29B 0.9600
C29 H29C 0.9600
C30 H30A 0.9600
C30 H30B 0.9600
C30 H30C 0.9600

loop_
_geom_hbond_atom_site_label_D
_geom_hbond_atom_site_label_H
_geom_hbond_atom_site_label_A
_geom_hbond_distance_DH
_geom_hbond_distance_HA
_geom_hbond_distance_DA
_geom_hbond_angle_DHA
N3 H3 N2 0.86 2.18 2.588(2) 108.7
N6 H6 N5 0.86 2.18 2.585(2) 108.9
C1 H1B O2 0.96 2.45 2.921(3) 109.9
C2 H2B O1 0.96 2.46 2.866(3) 105.0

loop_
_geom_torsion_atom_site_label_1
_geom_torsion_atom_site_label_2
_geom_torsion_atom_site_label_3
_geom_torsion_atom_site_label_4
_geom_torsion
C6 N1 N2 C3 -42.8(2)
C4 N1 N2 C3 162.07(18)
C3 N4 N5 C6 -43.5(2)
C5 N4 N5 C6 161.71(19)
N1 N2 C3 N4 2.9(3)
N1 N2 C3 C1 176.89(17)
C5 N4 C3 N2 -166.59(19)
N5 N4 C3 N2 40.6(3)
C5 N4 C3 C1 19.6(3)
N5 N4 C3 C1 -133.2(2)
C7 N3 C4 O1 -7.7(3)
C7 N3 C4 N1 175.78(18)
C6 N1 C4 O1 25.7(3)
N2 N1 C4 O1 178.37(19)
C6 N1 C4 N3 -157.65(18)
N2 N1 C4 N3 -5.0(3)
C13 N6 C5 O2 8.8(3)
C13 N6 C5 N4 -168.69(17)
C3 N4 C5 O2 33.3(3)
N5 N4 C5 O2 -174.45(19)
C3 N4 C5 N6 -149.00(19)
N5 N4 C5 N6 3.2(3)
N4 N5 C6 N1 3.7(3)
N4 N5 C6 C2 178.32(18)
C4 N1 C6 N5 -166.90(19)
N2 N1 C6 N5 40.0(3)
C4 N1 C6 C2 18.7(3)
N2 N1 C6 C2 -134.4(2)
C4 N3 C7 C8 -94.6(2)
C4 N3 C7 C12 84.7(2)
C12 C7 C8 C9 -1.3(3)
N3 C7 C8 C9 177.98(19)
C12 C7 C8 C20 179.8(2)
N3 C7 C8 C20 -0.9(3)
C7 C8 C9 C10 1.2(3)
C20 C8 C9 C10 -179.9(2)
C8 C9 C10 C11 -0.3(4)
C9 C10 C11 C12 -0.5(4)
C10 C11 C12 C7 0.4(3)
C10 C11 C12 C19 179.4(2)
C8 C7 C12 C11 0.5(3)
N3 C7 C12 C11 -178.75(19)
C8 C7 C12 C19 -178.5(2)
N3 C7 C12 C19 2.3(3)
C5 N6 C13 C14 -74.7(3)
C5 N6 C13 C18 108.2(2)
C18 C13 C14 C15 0.3(3)
N6 C13 C14 C15 -176.64(17)
C18 C13 C14 C22 177.70(19)
N6 C13 C14 C22 0.8(3)
C13 C14 C15 C16 -0.1(3)
C22 C14 C15 C16 -177.6(2)
C14 C15 C16 C17 0.1(3)
C15 C16 C17 C18 -0.3(3)
C16 C17 C18 C13 0.5(3)
C16 C17 C18 C21 -176.5(2)
C14 C13 C18 C17 -0.5(3)
N6 C13 C18 C17 176.52(18)
C14 C13 C18 C21 176.49(18)
N6 C13 C18 C21 -6.5(3)
C11 C12 C19 C24 -75.3(4)
C7 C12 C19 C24 103.7(3)
C11 C12 C19 C23 48.3(4)
C7 C12 C19 C23 -132.8(3)
C9 C8 C20 C25 -64.7(3)
C7 C8 C20 C25 114.2(3)
C9 C8 C20 C26 59.5(3)
C7 C8 C20 C26 -121.6(3)
C17 C18 C21 C27 85.4(3)
C13 C18 C21 C27 -91.5(3)
C17 C18 C21 C28 -40.1(3)
C13 C18 C21 C28 143.1(3)
C15 C14 C22 C30 69.4(3)
C13 C14 C22 C30 -107.9(3)
C15 C14 C22 C29 -54.8(3)
C13 C14 C22 C29 127.8(3)

loop_
_cod_related_entry_id
_cod_related_entry_database
_cod_related_entry_code
1 ChemSpider 30657791
